data_1506211
loop_
_publ_author_name
'Kano, Naokazu'
'Daicho, Yuya'
'Kawashima, Takayuki'

_publ_section_title
;
 A potential intermediate for the aza-Corey-Chaykovsky reaction:
 synthesis, structure, and thermolysis of a pentacoordinate
 1,2-thiazetidine 1-oxide.
;
_journal_issue 20
_journal_name_full 'Organic letters'
_journal_page_first 4625
_journal_page_last 4627
_journal_paper_doi 10.1021/ol0618499
_journal_volume 8
_journal_year 2006
_chemical_formula_moiety 'C25 H15 F12 N O S'
_chemical_formula_sum 'C25 H15 F12 N O S'
_chemical_formula_weight 605.44
_chemical_name_common 'Compound 8'
_chemical_name_systematic
; 
Tetracoordinate thiazetidine 
;
_space_group_IT_number 15
_symmetry_cell_setting monoclinic
_symmetry_space_group_name_Hall '-C 2yc'
_symmetry_space_group_name_H-M 'C 1 2/c 1'
_atom_sites_solution_hydrogens geom
_atom_sites_solution_primary direct
_atom_sites_solution_secondary difmap
_audit_creation_method SHELXL-97
_cell_angle_alpha 90.00
_cell_angle_beta 109.7490(10)
_cell_angle_gamma 90.00
_cell_formula_units_Z 16
_cell_length_a 34.902(9)
_cell_length_b 9.072(2)
_cell_length_c 33.401(9)
_cell_measurement_reflns_used 8868
_cell_measurement_temperature 120(2)
_cell_measurement_theta_max 27.1021
_cell_measurement_theta_min 3.0539
_cell_volume 9954(4)
_computing_cell_refinement 'CrystalClear (Rigaku Corp., 2000)'
_computing_data_collection 'CrystalClear (Rigaku Corp., 2000)'
_computing_data_reduction 'CrystalClear (Rigaku Corp., 2000)'
_computing_molecular_graphics 'ORTEP-3 for Windows ver 1.08 (Farrugia, 1997-2005)'
_computing_structure_refinement 'SHELXL-97 (Sheldrick, 1997)'
_computing_structure_solution 'SHELXS-97 (Sheldrick, 1990)'
_diffrn_ambient_temperature 120(2)
_diffrn_detector_area_resol_mean 14.6306
_diffrn_measured_fraction_theta_full 0.947
_diffrn_measured_fraction_theta_max 0.947
_diffrn_measurement_details
;
scan:
    Number of images: 720
               Slice: -74.0000 - 106.0000
         Image width: 0.2500
            Exp time: 15.0000
       Rotation axis: Omega
               Omega: 0.0000
                 Chi: 45.0000
                 Phi: 0.0000
                 XTD: 53.9593
              2theta: 15.7434
scan:
    Number of images: 720
               Slice: -74.0000 - 106.0000
         Image width: 0.2500
            Exp time: 15.0000
       Rotation axis: Omega
               Omega: 0.0000
                 Chi: 45.0000
                 Phi: 90.0000
                 XTD: 53.9593
              2theta: 15.7434

;
_diffrn_measurement_device
;
Mercury CCD (2x2 bin mode)
;
_diffrn_measurement_device_details
;
AFC8: Eulerian 3-circle
;
_diffrn_measurement_method dtprofit.ref
_diffrn_orient_matrix_type d*Trek
_diffrn_orient_matrix_UB_11 0.0207
_diffrn_orient_matrix_UB_12 0.0100
_diffrn_orient_matrix_UB_13 0.0199
_diffrn_orient_matrix_UB_21 -0.0100
_diffrn_orient_matrix_UB_22 -0.0935
_diffrn_orient_matrix_UB_23 0.0576
_diffrn_orient_matrix_UB_31 0.0291
_diffrn_orient_matrix_UB_32 -0.0089
_diffrn_orient_matrix_UB_33 -0.0094
_diffrn_radiation_detector CCD
_diffrn_radiation_monochromator graphite
_diffrn_radiation_source 'fine-focus sealed tube'
_diffrn_radiation_type MoK\a
_diffrn_radiation_wavelength 0.71070
_diffrn_reflns_av_R_equivalents 0.0342
_diffrn_reflns_av_sigmaI/netI 0.0614
_diffrn_reflns_limit_h_max 41
_diffrn_reflns_limit_h_min -40
_diffrn_reflns_limit_k_max 7
_diffrn_reflns_limit_k_min -10
_diffrn_reflns_limit_l_max 37
_diffrn_reflns_limit_l_min -34
_diffrn_reflns_number 27679
_diffrn_reflns_reduction_process 'Lp corrections applied'
_diffrn_reflns_theta_full 25.00
_diffrn_reflns_theta_max 25.00
_diffrn_reflns_theta_min 3.12
_diffrn_source_current 40.0000
_diffrn_source_power 2.0000
_diffrn_source_voltage 50.0000
_exptl_absorpt_coefficient_mu 0.241
_exptl_absorpt_correction_T_max 0.9648
_exptl_absorpt_correction_T_min 0.8495
_exptl_absorpt_correction_type multi-scan
_exptl_absorpt_process_details
;
Jacobson, R. (1998) Private communication
;
_exptl_crystal_colour Colorless
_exptl_crystal_density_diffrn 1.616
_exptl_crystal_density_method 'not measured'
_exptl_crystal_description Prism
_exptl_crystal_F_000 4864
_exptl_crystal_size_max 0.70
_exptl_crystal_size_mid 0.15
_exptl_crystal_size_min 0.15
_refine_diff_density_max 0.713
_refine_diff_density_min -0.496
_refine_diff_density_rms 0.064
_refine_ls_extinction_method none
_refine_ls_goodness_of_fit_ref 1.087
_refine_ls_hydrogen_treatment riding
_refine_ls_matrix_type full
_refine_ls_number_parameters 721
_refine_ls_number_reflns 8307
_refine_ls_number_restraints 0
_refine_ls_restrained_S_all 1.087
_refine_ls_R_factor_all 0.0748
_refine_ls_R_factor_gt 0.0490
_refine_ls_shift/su_max 0.001
_refine_ls_shift/su_mean 0.000
_refine_ls_structure_factor_coef Fsqd
_refine_ls_weighting_details 'calc w=1/[\s^2^(Fo^2^)+(0.0728P)^2^+1.0384P] where P=(Fo^2^+2Fc^2^)/3'
_refine_ls_weighting_scheme calc
_refine_ls_wR_factor_gt 0.1239
_refine_ls_wR_factor_ref 0.1469
_reflns_number_gt 5707
_reflns_number_total 8307
_reflns_threshold_expression >2sigma(I)
_cod_data_source_file ol0618499si20060726_112731.cif
_cod_data_source_block compound8
_cod_depositor_comments
;
The following automatic conversions were performed:

'_exptl_absorpt_correction_type' value 'Multi-scan' changed to
'multi-scan' according to
/home/saulius/struct/CIF-dictionaries/cif_core.dic dictionary named
'cif_core.dic' version 2.4.1 from 2010-06-29.

Automatic conversion script
Id: cif_fix_values 1715 2011-07-08 13:25:40Z adriana 
;
_cod_original_cell_volume 9954(5)
_cod_original_sg_symbol_H-M 'C 2/c'
_cod_database_code 1506211

loop_
_symmetry_equiv_pos_as_xyz
'x, y, z'
'-x, y, -z+1/2'
'x+1/2, y+1/2, z'
'-x+1/2, y+1/2, -z+1/2'
'-x, -y, -z'
'x, -y, z-1/2'
'-x+1/2, -y+1/2, -z'
'x+1/2, -y+1/2, z-1/2'

loop_
_atom_site_label
_atom_site_type_symbol
_atom_site_fract_x
_atom_site_fract_y
_atom_site_fract_z
_atom_site_U_iso_or_equiv
_atom_site_adp_type
_atom_site_occupancy
_atom_site_symmetry_multiplicity
_atom_site_calc_flag
_atom_site_refinement_flags
S1 S 0.09118(2) 0.22197(8) 0.15925(3) 0.0249(2) Uani 1 1 d .
O1 O 0.07980(6) 0.4198(2) 0.14072(7) 0.0301(5) Uani 1 1 d .
N1 N 0.11094(8) 0.0369(3) 0.16952(8) 0.0267(6) Uani 1 1 d .
C1 C 0.13799(9) 0.2256(3) 0.14564(10) 0.0241(7) Uani 1 1 d .
H1 H 0.1300 0.2198 0.1140 0.029 Uiso 1 1 calc R
C2 C 0.14940(9) 0.0659(3) 0.16386(10) 0.0242(7) Uani 1 1 d .
C3 C 0.05008(9) 0.1731(3) 0.11198(10) 0.0271(7) Uani 1 1 d .
C4 C 0.03775(10) 0.0288(4) 0.10124(11) 0.0318(8) Uani 1 1 d .
H2 H 0.0513 -0.0507 0.1188 0.038 Uiso 1 1 calc R
C5 C 0.00527(10) 0.0032(4) 0.06433(11) 0.0368(8) Uani 1 1 d .
H3 H -0.0036 -0.0949 0.0565 0.044 Uiso 1 1 calc R
C6 C -0.01422(10) 0.1189(4) 0.03898(11) 0.0393(9) Uani 1 1 d .
H4 H -0.0363 0.0997 0.0136 0.047 Uiso 1 1 calc R
C7 C -0.00209(10) 0.2621(4) 0.04989(11) 0.0405(9) Uani 1 1 d .
H5 H -0.0157 0.3412 0.0321 0.049 Uiso 1 1 calc R
C8 C 0.03022(9) 0.2903(4) 0.08715(11) 0.0295(8) Uani 1 1 d .
C9 C 0.04766(10) 0.4401(4) 0.10366(11) 0.0325(8) Uani 1 1 d .
C10 C 0.01577(11) 0.5332(4) 0.11392(16) 0.0555(12) Uani 1 1 d .
F1 F 0.00403(8) 0.4681(3) 0.14331(11) 0.0847(10) Uani 1 1 d .
F2 F -0.01750(8) 0.5553(3) 0.08003(11) 0.1097(13) Uani 1 1 d .
F3 F 0.02917(6) 0.6665(2) 0.12888(8) 0.0596(7) Uani 1 1 d .
C11 C 0.06382(14) 0.5185(5) 0.07204(14) 0.0562(12) Uani 1 1 d .
F4 F 0.09069(10) 0.4318(3) 0.06277(8) 0.0789(9) Uani 1 1 d .
F5 F 0.03544(10) 0.5535(4) 0.03641(9) 0.1180(14) Uani 1 1 d .
F6 F 0.08336(8) 0.6435(2) 0.08765(8) 0.0662(7) Uani 1 1 d .
C12 C 0.16630(9) 0.3545(3) 0.16043(10) 0.0259(7) Uani 1 1 d .
C13 C 0.17046(10) 0.4314(4) 0.19728(11) 0.0323(8) Uani 1 1 d .
H6 H 0.1543 0.4057 0.2141 0.039 Uiso 1 1 calc R
C14 C 0.19812(11) 0.5456(4) 0.20982(12) 0.0401(9) Uani 1 1 d .
H7 H 0.2010 0.5982 0.2353 0.048 Uiso 1 1 calc R
C15 C 0.22189(11) 0.5838(4) 0.18521(13) 0.0433(10) Uani 1 1 d .
H8 H 0.2413 0.6612 0.1940 0.052 Uiso 1 1 calc R
C16 C 0.21704(10) 0.5091(4) 0.14849(12) 0.0389(9) Uani 1 1 d .
H9 H 0.2330 0.5354 0.1315 0.047 Uiso 1 1 calc R
C17 C 0.18932(10) 0.3961(4) 0.13576(11) 0.0319(8) Uani 1 1 d .
H10 H 0.1859 0.3461 0.1098 0.038 Uiso 1 1 calc R
C18 C 0.15692(11) -0.0319(4) 0.12992(11) 0.0351(8) Uani 1 1 d .
F7 F 0.16304(7) -0.1730(2) 0.14067(7) 0.0524(6) Uani 1 1 d .
F8 F 0.12484(6) -0.0281(2) 0.09404(6) 0.0438(5) Uani 1 1 d .
F9 F 0.18878(7) 0.0150(2) 0.11986(7) 0.0528(6) Uani 1 1 d .
C19 C 0.18598(10) 0.0586(4) 0.20581(11) 0.0307(8) Uani 1 1 d .
F10 F 0.19393(6) -0.0791(2) 0.22021(6) 0.0416(5) Uani 1 1 d .
F11 F 0.17856(6) 0.1370(2) 0.23580(6) 0.0381(5) Uani 1 1 d .
F12 F 0.22013(5) 0.1112(2) 0.20130(6) 0.0415(5) Uani 1 1 d .
C20 C 0.10299(9) -0.0560(4) 0.20065(10) 0.0293(8) Uani 1 1 d .
C21 C 0.10562(11) -0.2085(4) 0.19821(12) 0.0408(9) Uani 1 1 d .
H11 H 0.1149 -0.2519 0.1773 0.049 Uiso 1 1 calc R
C22 C 0.09467(12) -0.2965(4) 0.22629(13) 0.0494(11) Uani 1 1 d .
H12 H 0.0973 -0.4006 0.2252 0.059 Uiso 1 1 calc R
C23 C 0.08002(11) -0.2352(5) 0.25584(13) 0.0488(10) Uani 1 1 d .
H13 H 0.0717 -0.2965 0.2745 0.059 Uiso 1 1 calc R
C24 C 0.07750(11) -0.0851(4) 0.25826(12) 0.0452(10) Uani 1 1 d .
H14 H 0.0676 -0.0424 0.2789 0.054 Uiso 1 1 calc R
C25 C 0.08921(10) 0.0050(4) 0.23098(11) 0.0351(8) Uani 1 1 d .
H15 H 0.0877 0.1091 0.2332 0.042 Uiso 1 1 calc R
S2 S 0.12631(2) 0.35353(8) 0.89408(3) 0.0249(2) Uani 1 1 d .
O2 O 0.14280(7) 0.5495(2) 0.88812(7) 0.0299(5) Uani 1 1 d .
N2 N 0.12249(8) 0.1698(3) 0.91249(8) 0.0271(6) Uani 1 1 d .
C26 C 0.15959(9) 0.3523(3) 0.94975(10) 0.0260(7) Uani 1 1 d .
H16 H 0.1884 0.3455 0.9503 0.031 Uiso 1 1 calc R
C27 C 0.14533(9) 0.1934(3) 0.95662(10) 0.0274(7) Uani 1 1 d .
C28 C 0.15621(9) 0.3006(3) 0.86190(10) 0.0264(7) Uani 1 1 d .
C29 C 0.15938(10) 0.1567(3) 0.84993(11) 0.0311(8) Uani 1 1 d .
H17 H 0.1456 0.0795 0.8587 0.037 Uiso 1 1 calc R
C30 C 0.18299(10) 0.1274(4) 0.82500(10) 0.0327(8) Uani 1 1 d .
H18 H 0.1855 0.0288 0.8166 0.039 Uiso 1 1 calc R
C31 C 0.20297(11) 0.2387(4) 0.81210(11) 0.0359(8) Uani 1 1 d .
H19 H 0.2195 0.2165 0.7954 0.043 Uiso 1 1 calc R
C32 C 0.19897(11) 0.3839(4) 0.82360(11) 0.0344(8) Uani 1 1 d .
H20 H 0.2125 0.4612 0.8146 0.041 Uiso 1 1 calc R
C33 C 0.17499(10) 0.4149(3) 0.84848(10) 0.0281(7) Uani 1 1 d .
C34 C 0.16648(10) 0.5661(3) 0.86264(11) 0.0297(8) Uani 1 1 d .
C35 C 0.14331(14) 0.6596(4) 0.82464(13) 0.0465(10) Uani 1 1 d .
F13 F 0.10775(8) 0.5962(3) 0.80323(7) 0.0662(7) Uani 1 1 d .
F14 F 0.16272(10) 0.6781(3) 0.79651(8) 0.0780(9) Uani 1 1 d .
F15 F 0.13446(8) 0.7948(2) 0.83460(7) 0.0568(7) Uani 1 1 d .
C36 C 0.20680(12) 0.6428(4) 0.88985(14) 0.0456(10) Uani 1 1 d .
F16 F 0.22786(7) 0.5555(3) 0.92128(8) 0.0619(7) Uani 1 1 d .
F17 F 0.23048(8) 0.6775(3) 0.86738(9) 0.0722(8) Uani 1 1 d .
F18 F 0.19927(7) 0.7688(2) 0.90658(8) 0.0612(7) Uani 1 1 d .
C37 C 0.15674(9) 0.4812(3) 0.97702(10) 0.0263(7) Uani 1 1 d .
C38 C 0.12160(11) 0.5583(4) 0.97130(12) 0.0354(8) Uani 1 1 d .
H21 H 0.0975 0.5324 0.9487 0.042 Uiso 1 1 calc R
C39 C 0.12081(13) 0.6732(4) 0.99806(14) 0.0483(11) Uani 1 1 d .
H22 H 0.0964 0.7270 0.9937 0.058 Uiso 1 1 calc R
C40 C 0.15558(16) 0.7099(4) 1.03118(14) 0.0563(12) Uani 1 1 d .
H23 H 0.1549 0.7869 1.0502 0.068 Uiso 1 1 calc R
C41 C 0.19084(15) 0.6360(5) 1.03670(12) 0.0549(12) Uani 1 1 d .
H24 H 0.2149 0.6632 1.0592 0.066 Uiso 1 1 calc R
C42 C 0.19197(11) 0.5219(4) 1.00986(11) 0.0424(9) Uani 1 1 d .
H25 H 0.2168 0.4710 1.0138 0.051 Uiso 1 1 calc R
C43 C 0.18309(11) 0.0938(4) 0.97388(12) 0.0396(9) Uani 1 1 d .
F19 F 0.17518(7) -0.0452(2) 0.97928(8) 0.0581(6) Uani 1 1 d .
F20 F 0.20438(6) 0.0940(2) 0.94715(7) 0.0501(6) Uani 1 1 d .
F21 F 0.20844(7) 0.1443(2) 1.01093(7) 0.0581(6) Uani 1 1 d .
C44 C 0.11942(11) 0.1851(4) 0.98545(12) 0.0341(8) Uani 1 1 d .
F22 F 0.10684(7) 0.0470(2) 0.98851(7) 0.0465(6) Uani 1 1 d .
F23 F 0.08608(6) 0.2672(2) 0.97017(6) 0.0419(5) Uani 1 1 d .
F24 F 0.13937(7) 0.2306(2) 1.02524(6) 0.0468(5) Uani 1 1 d .
C45 C 0.08956(10) 0.0728(3) 0.89255(10) 0.0287(8) Uani 1 1 d .
C46 C 0.09293(11) -0.0788(4) 0.89803(12) 0.0366(8) Uani 1 1 d .
H26 H 0.1167 -0.1205 0.9180 0.044 Uiso 1 1 calc R
C47 C 0.06159(13) -0.1687(4) 0.87439(13) 0.0483(10) Uani 1 1 d .
H27 H 0.0641 -0.2725 0.8783 0.058 Uiso 1 1 calc R
C48 C 0.02694(12) -0.1119(4) 0.84542(13) 0.0466(10) Uani 1 1 d .
H28 H 0.0057 -0.1754 0.8293 0.056 Uiso 1 1 calc R
C49 C 0.02336(11) 0.0389(4) 0.83995(12) 0.0446(10) Uani 1 1 d .
H29 H -0.0004 0.0794 0.8197 0.054 Uiso 1 1 calc R
C50 C 0.05404(10) 0.1312(4) 0.86366(11) 0.0342(8) Uani 1 1 d .
H30 H 0.0509 0.2350 0.8603 0.041 Uiso 1 1 calc R

loop_
_atom_site_aniso_label
_atom_site_aniso_U_11
_atom_site_aniso_U_22
_atom_site_aniso_U_33
_atom_site_aniso_U_23
_atom_site_aniso_U_13
_atom_site_aniso_U_12
S1 0.0235(4) 0.0233(4) 0.0284(5) 0.0013(3) 0.0094(3) 0.0006(3)
O1 0.0261(12) 0.0256(11) 0.0349(14) 0.0017(10) 0.0053(10) 0.0025(9)
N1 0.0262(14) 0.0247(14) 0.0306(16) 0.0043(12) 0.0114(12) 0.0035(11)
C1 0.0237(16) 0.0253(16) 0.0229(18) 0.0010(14) 0.0072(13) 0.0015(13)
C2 0.0250(16) 0.0239(16) 0.0238(18) -0.0002(14) 0.0081(14) 0.0030(13)
C3 0.0228(16) 0.0336(18) 0.0252(19) 0.0030(15) 0.0086(14) -0.0002(13)
C4 0.0298(18) 0.0296(18) 0.036(2) 0.0011(15) 0.0108(16) -0.0023(14)
C5 0.0356(19) 0.0345(19) 0.041(2) -0.0079(17) 0.0141(17) -0.0069(16)
C6 0.0326(19) 0.048(2) 0.032(2) -0.0030(18) 0.0033(16) -0.0066(16)
C7 0.035(2) 0.039(2) 0.039(2) 0.0097(17) 0.0008(17) -0.0039(16)
C8 0.0255(17) 0.0323(18) 0.030(2) 0.0026(15) 0.0084(15) -0.0030(14)
C9 0.0267(17) 0.0296(18) 0.033(2) 0.0069(16) -0.0004(15) -0.0003(14)
C10 0.027(2) 0.0274(19) 0.100(4) -0.001(2) 0.006(2) 0.0023(15)
F1 0.0765(19) 0.0452(14) 0.168(3) -0.0105(16) 0.088(2) -0.0032(13)
F2 0.0442(16) 0.0593(17) 0.168(3) -0.0285(18) -0.0401(17) 0.0247(13)
F3 0.0408(13) 0.0284(11) 0.0986(19) -0.0062(12) 0.0091(12) 0.0006(9)
C11 0.056(3) 0.046(2) 0.055(3) 0.016(2) 0.004(2) -0.013(2)
F4 0.115(2) 0.0768(19) 0.0669(18) -0.0059(15) 0.0595(18) -0.0316(18)
F5 0.116(3) 0.124(3) 0.0663(19) 0.0655(18) -0.0315(18) -0.065(2)
F6 0.0745(17) 0.0498(14) 0.0743(18) 0.0115(13) 0.0252(14) -0.0278(13)
C12 0.0206(16) 0.0263(16) 0.0274(19) 0.0030(15) 0.0037(14) 0.0012(13)
C13 0.0299(18) 0.0327(18) 0.030(2) -0.0010(16) 0.0048(15) 0.0002(14)
C14 0.041(2) 0.0317(19) 0.040(2) -0.0035(17) 0.0035(17) -0.0015(16)
C15 0.035(2) 0.0295(19) 0.055(3) 0.0062(19) 0.0015(18) -0.0030(16)
C16 0.0306(19) 0.038(2) 0.047(2) 0.0108(19) 0.0112(17) -0.0024(16)
C17 0.0284(18) 0.0345(18) 0.034(2) 0.0071(16) 0.0116(15) 0.0010(14)
C18 0.039(2) 0.0313(19) 0.038(2) 0.0030(16) 0.0175(18) 0.0070(15)
F7 0.0803(17) 0.0303(11) 0.0503(14) 0.0027(10) 0.0268(12) 0.0190(11)
F8 0.0519(13) 0.0429(12) 0.0321(12) -0.0115(10) 0.0085(10) 0.0042(10)
F9 0.0501(13) 0.0613(14) 0.0613(15) -0.0119(12) 0.0377(12) 0.0012(11)
C19 0.0278(18) 0.0325(18) 0.035(2) 0.0028(16) 0.0142(15) 0.0018(14)
F10 0.0376(11) 0.0338(11) 0.0465(13) 0.0136(10) 0.0053(9) 0.0058(9)
F11 0.0391(11) 0.0437(12) 0.0285(11) -0.0025(9) 0.0076(9) 0.0002(9)
F12 0.0222(10) 0.0499(12) 0.0494(13) 0.0106(10) 0.0083(9) -0.0010(9)
C20 0.0231(16) 0.0328(18) 0.029(2) 0.0033(15) 0.0045(14) -0.0053(13)
C21 0.047(2) 0.0285(18) 0.049(3) 0.0076(18) 0.0197(19) 0.0002(16)
C22 0.050(2) 0.035(2) 0.059(3) 0.015(2) 0.012(2) -0.0040(18)
C23 0.041(2) 0.056(3) 0.048(3) 0.018(2) 0.0128(19) -0.0106(19)
C24 0.040(2) 0.056(3) 0.040(2) 0.009(2) 0.0156(18) -0.0010(18)
C25 0.0362(19) 0.0382(19) 0.033(2) 0.0048(17) 0.0151(16) -0.0029(16)
S2 0.0262(4) 0.0217(4) 0.0292(5) -0.0003(3) 0.0124(3) -0.0016(3)
O2 0.0384(13) 0.0214(11) 0.0380(14) -0.0020(10) 0.0237(11) -0.0012(9)
N2 0.0277(14) 0.0246(14) 0.0297(16) 0.0016(12) 0.0104(12) -0.0040(11)
C26 0.0226(16) 0.0264(16) 0.031(2) 0.0018(15) 0.0110(14) 0.0000(13)
C27 0.0272(17) 0.0250(16) 0.032(2) 0.0030(15) 0.0121(15) 0.0031(13)
C28 0.0271(17) 0.0264(16) 0.0261(19) -0.0022(14) 0.0098(14) -0.0013(13)
C29 0.0344(19) 0.0226(16) 0.040(2) -0.0030(15) 0.0171(16) -0.0037(14)
C30 0.0383(19) 0.0280(18) 0.034(2) -0.0080(15) 0.0152(16) -0.0008(15)
C31 0.042(2) 0.0328(19) 0.043(2) -0.0072(17) 0.0273(18) -0.0016(15)
C32 0.044(2) 0.0310(18) 0.036(2) -0.0004(16) 0.0247(17) -0.0069(15)
C33 0.0313(18) 0.0256(17) 0.030(2) -0.0039(15) 0.0142(15) -0.0029(14)
C34 0.0370(19) 0.0235(16) 0.035(2) -0.0007(15) 0.0205(16) -0.0050(14)
C35 0.077(3) 0.029(2) 0.045(3) 0.0037(18) 0.036(2) 0.0067(19)
F13 0.0816(19) 0.0502(14) 0.0476(15) 0.0027(12) -0.0034(13) 0.0109(13)
F14 0.140(3) 0.0566(16) 0.0701(18) 0.0274(13) 0.0783(19) 0.0312(16)
F15 0.0953(19) 0.0256(11) 0.0630(16) 0.0078(10) 0.0444(14) 0.0146(11)
C36 0.050(2) 0.036(2) 0.061(3) -0.018(2) 0.032(2) -0.0160(18)
F16 0.0436(14) 0.0590(15) 0.0704(17) -0.0099(13) 0.0024(12) -0.0084(12)
F17 0.0734(17) 0.0627(16) 0.106(2) -0.0267(15) 0.0630(16) -0.0369(14)
F18 0.0614(15) 0.0428(13) 0.0831(18) -0.0329(13) 0.0292(13) -0.0166(11)
C37 0.0297(17) 0.0261(16) 0.0226(19) 0.0021(14) 0.0081(14) -0.0039(13)
C38 0.038(2) 0.0297(18) 0.044(2) -0.0005(17) 0.0207(17) -0.0016(15)
C39 0.068(3) 0.031(2) 0.062(3) 0.004(2) 0.043(2) 0.0050(19)
C40 0.103(4) 0.032(2) 0.041(3) -0.0092(19) 0.034(3) -0.007(2)
C41 0.076(3) 0.047(2) 0.032(2) -0.007(2) 0.006(2) -0.020(2)
C42 0.042(2) 0.040(2) 0.040(2) -0.0006(18) 0.0060(18) -0.0073(17)
C43 0.038(2) 0.0314(19) 0.046(2) 0.0056(18) 0.0097(19) 0.0008(16)
F19 0.0540(14) 0.0317(12) 0.0858(18) 0.0214(11) 0.0201(13) 0.0082(10)
F20 0.0397(12) 0.0492(13) 0.0676(15) 0.0055(11) 0.0262(11) 0.0161(10)
F21 0.0464(14) 0.0585(15) 0.0536(15) 0.0030(12) -0.0040(11) 0.0150(11)
C44 0.042(2) 0.0269(18) 0.037(2) 0.0011(16) 0.0181(17) -0.0044(15)
F22 0.0612(14) 0.0355(11) 0.0528(14) 0.0028(10) 0.0326(12) -0.0124(10)
F23 0.0334(11) 0.0463(12) 0.0533(13) 0.0018(10) 0.0240(10) 0.0018(9)
F24 0.0595(14) 0.0519(13) 0.0332(13) -0.0021(10) 0.0209(11) -0.0086(11)
C45 0.0306(18) 0.0292(17) 0.035(2) -0.0033(15) 0.0218(16) -0.0065(14)
C46 0.038(2) 0.0286(18) 0.047(2) -0.0023(17) 0.0185(17) -0.0069(15)
C47 0.060(3) 0.0286(19) 0.069(3) -0.0092(19) 0.039(2) -0.0140(18)
C48 0.041(2) 0.052(2) 0.052(3) -0.015(2) 0.022(2) -0.0215(19)
C49 0.035(2) 0.053(2) 0.048(3) -0.0034(19) 0.0173(18) -0.0126(18)
C50 0.0304(19) 0.0343(19) 0.040(2) -0.0002(16) 0.0140(16) -0.0048(15)

loop_
_atom_type_symbol
_atom_type_description
_atom_type_scat_dispersion_real
_atom_type_scat_dispersion_imag
_atom_type_scat_source
C C 0.0033 0.0016 'International Tables Vol C Tables 4.2.6.8 and 6.1.1.4'
H H 0.0000 0.0000 'International Tables Vol C Tables 4.2.6.8 and 6.1.1.4'
F F 0.0171 0.0103 'International Tables Vol C Tables 4.2.6.8 and 6.1.1.4'
N N 0.0061 0.0033 'International Tables Vol C Tables 4.2.6.8 and 6.1.1.4'
O O 0.0106 0.0060 'International Tables Vol C Tables 4.2.6.8 and 6.1.1.4'
S S 0.1246 0.1234 'International Tables Vol C Tables 4.2.6.8 and 6.1.1.4'

loop_
_geom_angle_atom_site_label_1
_geom_angle_atom_site_label_2
_geom_angle_atom_site_label_3
_geom_angle
C3 S1 N1 94.47(14)
C3 S1 C1 107.46(15)
N1 S1 C1 75.45(12)
C3 S1 O1 85.97(12)
N1 S1 O1 165.40(12)
C1 S1 O1 90.47(12)
C9 O1 S1 116.00(19)
C20 N1 C2 128.1(2)
C20 N1 S1 122.0(2)
C2 N1 S1 96.83(18)
C12 C1 C2 122.6(3)
C12 C1 S1 118.2(2)
C2 C1 S1 91.03(18)
C12 C1 H1 107.8
C2 C1 H1 107.8
S1 C1 H1 107.8
N1 C2 C18 113.1(3)
N1 C2 C19 113.2(3)
C18 C2 C19 110.5(3)
N1 C2 C1 95.4(2)
C18 C2 C1 109.4(3)
C19 C2 C1 114.5(2)
C8 C3 C4 121.5(3)
C8 C3 S1 115.3(2)
C4 C3 S1 123.2(2)
C5 C4 C3 118.6(3)
C5 C4 H2 120.7
C3 C4 H2 120.7
C6 C5 C4 120.4(3)
C6 C5 H3 119.8
C4 C5 H3 119.8
C5 C6 C7 120.9(3)
C5 C6 H4 119.6
C7 C6 H4 119.6
C6 C7 C8 119.6(3)
C6 C7 H5 120.2
C8 C7 H5 120.2
C3 C8 C7 119.1(3)
C3 C8 C9 114.4(3)
C7 C8 C9 126.5(3)
O1 C9 C8 108.2(3)
O1 C9 C10 107.9(3)
C8 C9 C10 110.1(3)
O1 C9 C11 107.8(3)
C8 C9 C11 111.2(3)
C10 C9 C11 111.4(3)
F1 C10 F3 106.5(4)
F1 C10 F2 107.3(4)
F3 C10 F2 106.0(3)
F1 C10 C9 110.6(3)
F3 C10 C9 113.4(3)
F2 C10 C9 112.6(4)
F5 C11 F6 106.2(3)
F5 C11 F4 107.9(4)
F6 C11 F4 106.5(4)
F5 C11 C9 113.5(4)
F6 C11 C9 112.6(4)
F4 C11 C9 109.7(3)
C13 C12 C17 119.1(3)
C13 C12 C1 123.1(3)
C17 C12 C1 117.8(3)
C12 C13 C14 120.1(3)
C12 C13 H6 119.9
C14 C13 H6 119.9
C13 C14 C15 120.1(4)
C13 C14 H7 119.9
C15 C14 H7 119.9
C16 C15 C14 119.3(3)
C16 C15 H8 120.3
C14 C15 H8 120.3
C15 C16 C17 120.7(3)
C15 C16 H9 119.7
C17 C16 H9 119.7
C16 C17 C12 120.6(3)
C16 C17 H10 119.7
C12 C17 H10 119.7
F7 C18 F9 107.7(3)
F7 C18 F8 106.1(3)
F9 C18 F8 106.4(3)
F7 C18 C2 114.3(3)
F9 C18 C2 111.6(3)
F8 C18 C2 110.4(3)
F11 C19 F10 107.5(3)
F11 C19 F12 107.6(3)
F10 C19 F12 106.9(3)
F11 C19 C2 110.5(3)
F10 C19 C2 112.0(3)
F12 C19 C2 112.1(3)
C25 C20 C21 119.3(3)
C25 C20 N1 119.8(3)
C21 C20 N1 120.6(3)
C22 C21 C20 119.8(4)
C22 C21 H11 120.1
C20 C21 H11 120.1
C23 C22 C21 120.6(4)
C23 C22 H12 119.7
C21 C22 H12 119.7
C24 C23 C22 119.5(4)
C24 C23 H13 120.2
C22 C23 H13 120.2
C23 C24 C25 120.6(4)
C23 C24 H14 119.7
C25 C24 H14 119.7
C20 C25 C24 120.1(3)
C20 C25 H15 120.0
C24 C25 H15 120.0
N2 S2 C28 94.70(13)
N2 S2 C26 75.02(13)
C28 S2 C26 107.97(15)
N2 S2 O2 164.57(12)
C28 S2 O2 85.97(12)
C26 S2 O2 90.09(12)
C34 O2 S2 115.62(18)
C45 N2 C27 130.9(3)
C45 N2 S2 123.7(2)
C27 N2 S2 97.64(19)
C37 C26 C27 122.5(3)
C37 C26 S2 117.4(2)
C27 C26 S2 91.75(19)
C37 C26 H16 107.9
C27 C26 H16 107.9
S2 C26 H16 107.9
N2 C27 C44 113.4(3)
N2 C27 C43 113.9(3)
C44 C27 C43 110.4(3)
N2 C27 C26 94.6(2)
C44 C27 C26 115.0(3)
C43 C27 C26 108.7(3)
C33 C28 C29 121.5(3)
C33 C28 S2 115.4(2)
C29 C28 S2 123.0(2)
C28 C29 C30 118.6(3)
C28 C29 H17 120.7
C30 C29 H17 120.7
C31 C30 C29 121.1(3)
C31 C30 H18 119.5
C29 C30 H18 119.5
C30 C31 C32 119.9(3)
C30 C31 H19 120.0
C32 C31 H19 120.0
C31 C32 C33 119.5(3)
C31 C32 H20 120.3
C33 C32 H20 120.3
C28 C33 C32 119.3(3)
C28 C33 C34 114.5(3)
C32 C33 C34 126.2(3)
O2 C34 C33 108.4(2)
O2 C34 C35 108.5(3)
C33 C34 C35 110.6(3)
O2 C34 C36 107.5(3)
C33 C34 C36 110.7(3)
C35 C34 C36 111.1(3)
F15 C35 F13 106.1(3)
F15 C35 F14 105.9(3)
F13 C35 F14 106.1(3)
F15 C35 C34 114.1(3)
F13 C35 C34 110.2(3)
F14 C35 C34 113.8(3)
F16 C36 F17 107.8(3)
F16 C36 F18 108.4(3)
F17 C36 F18 106.3(3)
F16 C36 C34 110.3(3)
F17 C36 C34 112.8(3)
F18 C36 C34 111.1(3)
C38 C37 C42 119.1(3)
C38 C37 C26 123.5(3)
C42 C37 C26 117.4(3)
C37 C38 C39 120.6(4)
C37 C38 H21 119.7
C39 C38 H21 119.7
C40 C39 C38 119.8(4)
C40 C39 H22 120.1
C38 C39 H22 120.1
C41 C40 C39 120.1(4)
C41 C40 H23 119.9
C39 C40 H23 119.9
C40 C41 C42 120.4(4)
C40 C41 H24 119.8
C42 C41 H24 119.8
C41 C42 C37 120.0(4)
C41 C42 H25 120.0
C37 C42 H25 120.0
F19 C43 F21 107.8(3)
F19 C43 F20 106.4(3)
F21 C43 F20 105.9(3)
F19 C43 C27 114.9(3)
F21 C43 C27 111.1(3)
F20 C43 C27 110.3(3)
F23 C44 F24 107.6(3)
F23 C44 F22 106.6(3)
F24 C44 F22 106.6(3)
F23 C44 C27 111.0(3)
F24 C44 C27 112.9(3)
F22 C44 C27 111.8(3)
C46 C45 C50 119.0(3)
C46 C45 N2 122.2(3)
C50 C45 N2 118.6(3)
C47 C46 C45 119.7(4)
C47 C46 H26 120.1
C45 C46 H26 120.1
C48 C47 C46 121.5(4)
C48 C47 H27 119.3
C46 C47 H27 119.3
C47 C48 C49 119.1(4)
C47 C48 H28 120.5
C49 C48 H28 120.5
C50 C49 C48 120.5(4)
C50 C49 H29 119.7
C48 C49 H29 119.7
C49 C50 C45 120.2(3)
C49 C50 H30 119.9
C45 C50 H30 119.9

loop_
_geom_bond_atom_site_label_1
_geom_bond_atom_site_label_2
_geom_bond_distance
S1 C3 1.793(3)
S1 N1 1.803(3)
S1 C1 1.838(3)
S1 O1 1.896(2)
O1 C9 1.373(4)
N1 C20 1.437(4)
N1 C2 1.441(4)
C1 C12 1.503(4)
C1 C2 1.570(4)
C1 H1 1.0000
C2 C18 1.530(4)
C2 C19 1.546(4)
C3 C8 1.382(4)
C3 C4 1.387(4)
C4 C5 1.384(5)
C4 H2 0.9500
C5 C6 1.375(5)
C5 H3 0.9500
C6 C7 1.377(5)
C6 H4 0.9500
C7 C8 1.392(5)
C7 H5 0.9500
C8 C9 1.515(4)
C9 C10 1.526(5)
C9 C11 1.530(5)
C10 F1 1.324(5)
C10 F3 1.331(4)
C10 F2 1.335(5)
C11 F5 1.305(5)
C11 F6 1.336(4)
C11 F4 1.338(5)
C12 C13 1.379(4)
C12 C17 1.384(4)
C13 C14 1.381(5)
C13 H6 0.9500
C14 C15 1.395(5)
C14 H7 0.9500
C15 C16 1.361(5)
C15 H8 0.9500
C16 C17 1.375(5)
C16 H9 0.9500
C17 H10 0.9500
C18 F7 1.327(4)
C18 F9 1.335(4)
C18 F8 1.336(4)
C19 F11 1.324(4)
C19 F10 1.334(4)
C19 F12 1.339(4)
C20 C25 1.376(5)
C20 C21 1.390(4)
C21 C22 1.381(5)
C21 H11 0.9500
C22 C23 1.373(6)
C22 H12 0.9500
C23 C24 1.369(5)
C23 H13 0.9500
C24 C25 1.385(5)
C24 H14 0.9500
C25 H15 0.9500
S2 N2 1.797(3)
S2 C28 1.798(3)
S2 C26 1.830(3)
S2 O2 1.900(2)
O2 C34 1.381(4)
N2 C45 1.422(4)
N2 C27 1.435(4)
C26 C37 1.506(4)
C26 C27 1.566(4)
C26 H16 1.0000
C27 C44 1.529(5)
C27 C43 1.541(4)
C28 C33 1.380(4)
C28 C29 1.380(4)
C29 C30 1.381(4)
C29 H17 0.9500
C30 C31 1.376(5)
C30 H18 0.9500
C31 C32 1.393(5)
C31 H19 0.9500
C32 C33 1.393(4)
C32 H20 0.9500
C33 C34 1.513(4)
C34 C35 1.513(5)
C34 C36 1.557(5)
C35 F15 1.334(4)
C35 F13 1.335(5)
C35 F14 1.342(4)
C36 F16 1.322(5)
C36 F17 1.328(4)
C36 F18 1.337(4)
C37 C38 1.368(4)
C37 C42 1.393(5)
C38 C39 1.380(5)
C38 H21 0.9500
C39 C40 1.378(6)
C39 H22 0.9500
C40 C41 1.358(6)
C40 H23 0.9500
C41 C42 1.379(5)
C41 H24 0.9500
C42 H25 0.9500
C43 F19 1.316(4)
C43 F21 1.336(4)
C43 F20 1.341(4)
C44 F23 1.329(4)
C44 F24 1.340(4)
C44 F22 1.343(4)
C45 C46 1.387(4)
C45 C50 1.393(5)
C46 C47 1.379(5)
C46 H26 0.9500
C47 C48 1.369(5)
C47 H27 0.9500
C48 C49 1.380(5)
C48 H28 0.9500
C49 C50 1.379(5)
C49 H29 0.9500
C50 H30 0.9500

loop_
_geom_torsion_atom_site_label_1
_geom_torsion_atom_site_label_2
_geom_torsion_atom_site_label_3
_geom_torsion_atom_site_label_4
_geom_torsion
C3 S1 O1 C9 1.7(2)
N1 S1 O1 C9 93.9(5)
C1 S1 O1 C9 109.1(2)
C3 S1 N1 C20 -100.8(2)
C1 S1 N1 C20 152.3(3)
O1 S1 N1 C20 168.1(4)
C3 S1 N1 C2 115.3(2)
C1 S1 N1 C2 8.45(19)
O1 S1 N1 C2 24.2(6)
C3 S1 C1 C12 133.8(2)
N1 S1 C1 C12 -136.1(3)
O1 S1 C1 C12 47.8(2)
C3 S1 C1 C2 -97.86(19)
N1 S1 C1 C2 -7.70(17)
O1 S1 C1 C2 176.22(17)
C20 N1 C2 C18 96.1(4)
S1 N1 C2 C18 -123.4(2)
C20 N1 C2 C19 -30.6(4)
S1 N1 C2 C19 109.9(2)
C20 N1 C2 C1 -150.1(3)
S1 N1 C2 C1 -9.6(2)
C12 C1 C2 N1 134.3(3)
S1 C1 C2 N1 9.4(2)
C12 C1 C2 C18 -108.9(3)
S1 C1 C2 C18 126.1(2)
C12 C1 C2 C19 15.8(4)
S1 C1 C2 C19 -109.2(2)
N1 S1 C3 C8 -167.3(2)
C1 S1 C3 C8 -91.1(3)
O1 S1 C3 C8 -1.9(2)
N1 S1 C3 C4 14.8(3)
C1 S1 C3 C4 90.9(3)
O1 S1 C3 C4 -179.9(3)
C8 C3 C4 C5 1.2(5)
S1 C3 C4 C5 179.1(2)
C3 C4 C5 C6 0.0(5)
C4 C5 C6 C7 -0.5(5)
C5 C6 C7 C8 -0.3(6)
C4 C3 C8 C7 -2.0(5)
S1 C3 C8 C7 -180.0(3)
C4 C3 C8 C9 179.8(3)
S1 C3 C8 C9 1.8(4)
C6 C7 C8 C3 1.5(5)
C6 C7 C8 C9 179.4(3)
S1 O1 C9 C8 -1.0(3)
S1 O1 C9 C10 118.2(2)
S1 O1 C9 C11 -121.4(3)
C3 C8 C9 O1 -0.5(4)
C7 C8 C9 O1 -178.5(3)
C3 C8 C9 C10 -118.3(3)
C7 C8 C9 C10 63.7(5)
C3 C8 C9 C11 117.7(3)
C7 C8 C9 C11 -60.3(5)
O1 C9 C10 F1 -57.9(4)
C8 C9 C10 F1 60.1(4)
C11 C9 C10 F1 -176.0(3)
O1 C9 C10 F3 61.7(4)
C8 C9 C10 F3 179.6(3)
C11 C9 C10 F3 -56.5(5)
O1 C9 C10 F2 -178.0(3)
C8 C9 C10 F2 -60.0(4)
C11 C9 C10 F2 63.9(4)
O1 C9 C11 F5 -175.4(4)
C8 C9 C11 F5 66.1(5)
C10 C9 C11 F5 -57.2(5)
O1 C9 C11 F6 -54.7(4)
C8 C9 C11 F6 -173.1(3)
C10 C9 C11 F6 63.5(4)
O1 C9 C11 F4 63.8(4)
C8 C9 C11 F4 -54.7(4)
C10 C9 C11 F4 -178.0(3)
C2 C1 C12 C13 -81.0(4)
S1 C1 C12 C13 30.5(4)
C2 C1 C12 C17 98.4(4)
S1 C1 C12 C17 -150.0(2)
C17 C12 C13 C14 -1.8(5)
C1 C12 C13 C14 177.7(3)
C12 C13 C14 C15 0.1(5)
C13 C14 C15 C16 1.1(5)
C14 C15 C16 C17 -0.6(5)
C15 C16 C17 C12 -1.1(5)
C13 C12 C17 C16 2.3(5)
C1 C12 C17 C16 -177.2(3)
N1 C2 C18 F7 -69.0(4)
C19 C2 C18 F7 59.1(4)
C1 C2 C18 F7 -174.0(3)
N1 C2 C18 F9 168.5(3)
C19 C2 C18 F9 -63.4(3)
C1 C2 C18 F9 63.6(3)
N1 C2 C18 F8 50.4(4)
C19 C2 C18 F8 178.5(2)
C1 C2 C18 F8 -54.5(3)
N1 C2 C19 F11 -48.7(3)
C18 C2 C19 F11 -176.7(3)
C1 C2 C19 F11 59.2(3)
N1 C2 C19 F10 71.1(3)
C18 C2 C19 F10 -56.9(3)
C1 C2 C19 F10 179.0(2)
N1 C2 C19 F12 -168.8(2)
C18 C2 C19 F12 63.2(3)
C1 C2 C19 F12 -60.9(3)
C2 N1 C20 C25 115.0(4)
S1 N1 C20 C25 -16.9(4)
C2 N1 C20 C21 -70.7(4)
S1 N1 C20 C21 157.4(3)
C25 C20 C21 C22 -0.4(5)
N1 C20 C21 C22 -174.7(3)
C20 C21 C22 C23 2.0(6)
C21 C22 C23 C24 -2.1(6)
C22 C23 C24 C25 0.6(6)
C21 C20 C25 C24 -1.0(5)
N1 C20 C25 C24 173.3(3)
C23 C24 C25 C20 0.9(5)
N2 S2 O2 C34 95.9(5)
C28 S2 O2 C34 2.8(2)
C26 S2 O2 C34 110.8(2)
C28 S2 N2 C45 -93.4(3)
C26 S2 N2 C45 159.2(3)
O2 S2 N2 C45 174.7(3)
C28 S2 N2 C27 114.51(19)
C26 S2 N2 C27 7.15(18)
O2 S2 N2 C27 22.6(5)
N2 S2 C26 C37 -134.9(3)
C28 S2 C26 C37 135.0(2)
O2 S2 C26 C37 49.2(2)
N2 S2 C26 C27 -6.49(17)
C28 S2 C26 C27 -96.63(19)
O2 S2 C26 C27 177.57(17)
C45 N2 C27 C44 -37.3(4)
S2 N2 C27 C44 111.7(2)
C45 N2 C27 C43 90.1(4)
S2 N2 C27 C43 -120.9(2)
C45 N2 C27 C26 -157.1(3)
S2 N2 C27 C26 -8.1(2)
C37 C26 C27 N2 132.3(3)
S2 C26 C27 N2 7.9(2)
C37 C26 C27 C44 13.8(4)
S2 C26 C27 C44 -110.7(3)
C37 C26 C27 C43 -110.5(3)
S2 C26 C27 C43 125.0(2)
N2 S2 C28 C33 -165.4(3)
C26 S2 C28 C33 -89.6(3)
O2 S2 C28 C33 -0.8(3)
N2 S2 C28 C29 16.7(3)
C26 S2 C28 C29 92.5(3)
O2 S2 C28 C29 -178.7(3)
C33 C28 C29 C30 2.0(5)
S2 C28 C29 C30 179.7(3)
C28 C29 C30 C31 -0.2(5)
C29 C30 C31 C32 -1.1(5)
C30 C31 C32 C33 0.6(5)
C29 C28 C33 C32 -2.5(5)
S2 C28 C33 C32 179.6(3)
C29 C28 C33 C34 176.9(3)
S2 C28 C33 C34 -1.0(4)
C31 C32 C33 C28 1.2(5)
C31 C32 C33 C34 -178.1(3)
S2 O2 C34 C33 -3.7(3)
S2 O2 C34 C35 116.4(2)
S2 O2 C34 C36 -123.4(2)
C28 C33 C34 O2 3.0(4)
C32 C33 C34 O2 -177.7(3)
C28 C33 C34 C35 -115.7(3)
C32 C33 C34 C35 63.6(4)
C28 C33 C34 C36 120.7(3)
C32 C33 C34 C36 -60.1(4)
O2 C34 C35 F15 61.0(4)
C33 C34 C35 F15 179.7(3)
C36 C34 C35 F15 -57.0(4)
O2 C34 C35 F13 -58.3(4)
C33 C34 C35 F13 60.4(4)
C36 C34 C35 F13 -176.2(3)
O2 C34 C35 F14 -177.3(3)
C33 C34 C35 F14 -58.6(4)
C36 C34 C35 F14 64.8(4)
O2 C34 C36 F16 65.5(4)
C33 C34 C36 F16 -52.7(4)
C35 C34 C36 F16 -176.0(3)
O2 C34 C36 F17 -173.9(3)
C33 C34 C36 F17 67.9(4)
C35 C34 C36 F17 -55.4(4)
O2 C34 C36 F18 -54.6(4)
C33 C34 C36 F18 -172.8(3)
C35 C34 C36 F18 63.9(4)
C27 C26 C37 C38 -80.2(4)
S2 C26 C37 C38 31.6(4)
C27 C26 C37 C42 99.3(4)
S2 C26 C37 C42 -148.9(3)
C42 C37 C38 C39 -1.0(5)
C26 C37 C38 C39 178.4(3)
C37 C38 C39 C40 -0.8(5)
C38 C39 C40 C41 2.0(6)
C39 C40 C41 C42 -1.4(6)
C40 C41 C42 C37 -0.4(6)
C38 C37 C42 C41 1.6(5)
C26 C37 C42 C41 -177.9(3)
N2 C27 C43 F19 -73.0(4)
C44 C27 C43 F19 55.9(4)
C26 C27 C43 F19 -177.1(3)
N2 C27 C43 F21 164.3(3)
C44 C27 C43 F21 -66.8(4)
C26 C27 C43 F21 60.2(4)
N2 C27 C43 F20 47.2(4)
C44 C27 C43 F20 176.1(3)
C26 C27 C43 F20 -56.9(4)
N2 C27 C44 F23 -48.9(4)
C43 C27 C44 F23 -178.1(3)
C26 C27 C44 F23 58.5(4)
N2 C27 C44 F24 -169.8(3)
C43 C27 C44 F24 61.0(4)
C26 C27 C44 F24 -62.4(4)
N2 C27 C44 F22 70.0(4)
C43 C27 C44 F22 -59.2(4)
C26 C27 C44 F22 177.4(3)
C27 N2 C45 C46 -59.1(5)
S2 N2 C45 C46 158.8(3)
C27 N2 C45 C50 126.7(3)
S2 N2 C45 C50 -15.4(4)
C50 C45 C46 C47 1.2(5)
N2 C45 C46 C47 -173.0(3)
C45 C46 C47 C48 0.0(6)
C46 C47 C48 C49 -0.2(6)
C47 C48 C49 C50 -0.7(6)
C48 C49 C50 C45 1.9(5)
C46 C45 C50 C49 -2.1(5)
N2 C45 C50 C49 172.3(3)
